data_9007999
loop_
_publ_author_name
'Weil, M.'

_publ_section_title
;
 Redetermination of MgTe2O5
;
_journal_name_full 'Acta Crystallographica, Section E'
_journal_page_first i237
_journal_page_last i239
_journal_paper_doi 10.1107/S1600536805033751
_journal_volume 61
_journal_year 2005
_chemical_compound_source Synthetic
_chemical_formula_structural MgTe2O5
_chemical_formula_sum 'Mg O5 Te2'
_space_group_IT_number 60
_symmetry_space_group_name_Hall '-P 2n 2ab'
_symmetry_space_group_name_H-M 'P b c n'
_cell_angle_alpha 90
_cell_angle_beta 90
_cell_angle_gamma 90
_cell_length_a 7.2391
_cell_length_b 10.6580
_cell_length_c 5.9880
_cell_formula_units_Z 4
_cell_volume 462.000
_database_code_amcsd 0010460
_exptl_crystal_density_diffrn 5.169
_cod_original_formula_sum 'Mg Te2 O5'
_cod_database_code 9007999
_amcsd_formula_title MgTe2O5

loop_
_space_group_symop_operation_xyz
x,y,z
x,-y,1/2+z
-x,y,1/2-z
1/2-x,1/2+y,z
1/2+x,1/2-y,-z
1/2+x,1/2+y,1/2-z
1/2-x,1/2-y,1/2+z
-x,-y,-z

loop_
_atom_site_aniso_label
_atom_site_aniso_U_11
_atom_site_aniso_U_22
_atom_site_aniso_U_33
_atom_site_aniso_U_12
_atom_site_aniso_U_13
_atom_site_aniso_U_23
Mg 0.00940 0.00920 0.01040 0.00000 -0.00140 0.00000
Te 0.00683 0.00788 0.01098 0.00041 -0.00014 -0.00088
O1 0.01380 0.01090 0.01890 0.00100 -0.00220 -0.00490
O2 0.00980 0.01230 0.01380 0.00510 0.00150 0.00160
O3 0.01750 0.01060 0.01860 0.00000 0.00920 0.00000

loop_
_atom_site_label
_atom_site_fract_x
_atom_site_fract_y
_atom_site_fract_z
_atom_site_U_iso_or_equiv
Mg 0.00000 0.44331 0.25000 0.00966
Te 0.13335 0.15456 0.01000 0.00856
O1 0.19064 0.29457 0.18160 0.01450
O2 0.35061 0.06582 0.04870 0.01200
O3 0.00000 0.06250 0.25000 0.01560

loop_
_cod_related_entry_id
_cod_related_entry_database
_cod_related_entry_code
1 AMCSD 0010460
